data_4128552
loop_
_publ_author_name
'Zhou, Yujuan'
'Jie, Kecheng'
'Zhao, Run'
'Huang, Feihe'

_publ_section_title
;
 <i>Cis</i>-<i>Trans</i> Selectivity of Haloalkene Isomers in Nonporous
 Adaptive Pillararene Crystals.
;
_journal_issue 30
_journal_name_full 'Journal of the American Chemical Society'
_journal_page_first 11847
_journal_page_last 11851
_journal_paper_doi 10.1021/jacs.9b06188
_journal_volume 141
_journal_year 2019
_chemical_formula_moiety 'C4 H6 Cl2, C55 H70 O10'
_chemical_formula_sum 'C59 H76 Cl2 O10'
_chemical_formula_weight 1016.09
_space_group_crystal_system orthorhombic
_space_group_IT_number 60
_space_group_name_Hall '-P 2n 2ab'
_space_group_name_H-M_alt 'P b c n'
_atom_sites_solution_hydrogens geom
_atom_sites_solution_primary dual
_audit_creation_date 2018-11-29
_audit_creation_method
;
Olex2 1.2
(compiled 2018.05.29 svn.r3508 for OlexSys, GUI svn.r5506)
;
_cell_angle_alpha 90
_cell_angle_beta 90
_cell_angle_gamma 90
_cell_formula_units_Z 8
_cell_length_a 42.9147(15)
_cell_length_b 15.7637(5)
_cell_length_c 16.3301(5)
_cell_measurement_reflns_used 9803
_cell_measurement_temperature 170(2)
_cell_measurement_theta_max 53.620
_cell_measurement_theta_min 3.508
_cell_volume 11047.2(6)
_computing_cell_refinement 'SAINT v8.37A (Bruker, 2015)'
_computing_data_reduction 'SAINT v8.37A (Bruker, 2015)'
_computing_molecular_graphics 'Olex2 (Dolomanov et al., 2009)'
_computing_publication_material 'Olex2 (Dolomanov et al., 2009)'
_computing_structure_refinement 'ShelXL (Sheldrick, 2015)'
_computing_structure_solution 'ShelXT (Sheldrick, 2015)'
_diffrn_ambient_temperature 170.0
_diffrn_measured_fraction_theta_full 0.999
_diffrn_measured_fraction_theta_max 0.996
_diffrn_measurement_device_type 'Bruker D8 Venture'
_diffrn_measurement_method '\f and \w scans'
_diffrn_radiation_type GaK\a
_diffrn_radiation_wavelength 1.34139
_diffrn_reflns_av_R_equivalents 0.0725
_diffrn_reflns_av_unetI/netI 0.0445
_diffrn_reflns_Laue_measured_fraction_full 0.999
_diffrn_reflns_Laue_measured_fraction_max 0.996
_diffrn_reflns_limit_h_max 52
_diffrn_reflns_limit_h_min -51
_diffrn_reflns_limit_k_max 19
_diffrn_reflns_limit_k_min -16
_diffrn_reflns_limit_l_max 19
_diffrn_reflns_limit_l_min -19
_diffrn_reflns_number 90616
_diffrn_reflns_point_group_measured_fraction_full 0.999
_diffrn_reflns_point_group_measured_fraction_max 0.996
_diffrn_reflns_theta_full 53.594
_diffrn_reflns_theta_max 54.995
_diffrn_reflns_theta_min 3.507
_diffrn_standards_number 0
_exptl_absorpt_coefficient_mu 0.983
_exptl_absorpt_correction_T_max 0.7508
_exptl_absorpt_correction_T_min 0.5967
_exptl_absorpt_correction_type multi-scan
_exptl_absorpt_process_details
'SADABS-2016/2 (Bruker,2016/2) was used for absorption correction. wR2(int) was 0.1793 before and 0.0721 after correction. The Ratio of minimum to maximum transmission is 0.7948. The \l/2 correction factor is Not present.'
_exptl_crystal_colour colourless
_exptl_crystal_density_diffrn 1.222
_exptl_crystal_description block
_exptl_crystal_F_000 4352
_exptl_crystal_size_max 0.2
_exptl_crystal_size_mid 0.15
_exptl_crystal_size_min 0.12
_refine_diff_density_max 0.573
_refine_diff_density_min -0.468
_refine_diff_density_rms 0.047
_refine_ls_extinction_method none
_refine_ls_goodness_of_fit_ref 1.024
_refine_ls_hydrogen_treatment constr
_refine_ls_matrix_type full
_refine_ls_number_parameters 686
_refine_ls_number_reflns 10505
_refine_ls_number_restraints 31
_refine_ls_restrained_S_all 1.039
_refine_ls_R_factor_all 0.1229
_refine_ls_R_factor_gt 0.0715
_refine_ls_shift/su_max 0.001
_refine_ls_shift/su_mean 0.000
_refine_ls_structure_factor_coef Fsqd
_refine_ls_weighting_details 'w=1/[\s^2^(Fo^2^)+(0.0577P)^2^+13.7048P] where P=(Fo^2^+2Fc^2^)/3'
_refine_ls_weighting_scheme calc
_refine_ls_wR_factor_gt 0.1553
_refine_ls_wR_factor_ref 0.1850
_reflns_Friedel_coverage 0.000
_reflns_number_gt 6390
_reflns_number_total 10505
_reflns_threshold_expression 'I > 2\s(I)'
_cod_data_source_file ja9b06188_si_002.cif
_cod_data_source_block zyj20181129_2
_cod_database_code 4128552
_shelx_shelxl_version_number 2016/6
_shelx_space_group_comment
;
The symmetry employed for this shelxl refinement is uniquely defined
by the following loop, which should always be used as a source of
symmetry information in preference to the above space-group names.
They are only intended as comments.
;
_shelx_estimated_absorpt_t_max 0.891
_shelx_estimated_absorpt_t_min 0.828
_olex2_refinement_description
;
1. Fixed Uiso
 At 1.2 times of:
  All C(H) groups, All C(H,H) groups
 At 1.5 times of:
  All C(H,H,H) groups
2. Restrained distances
 Cl02-C56 = Cl01-C59 = Cl01-C62
 1.78 with sigma of 0.02
 C57-C56 = C58-C59 = C61-C62
 1.5 with sigma of 0.02
 C57-C58
 1.3 with sigma of 0.02
 Cl02-C63
 1.78 with sigma of 0.02
 C63-C60
 1.5 with sigma of 0.02
 C61-C60
 1.33 with sigma of 0.02
 C63-C61
 2.3 with sigma of 0.02
3. Restrained planarity
 C56, C57, C58, C59
 with sigma of 0.01
 C60, C61, C62, C63
 with sigma of 0.01
4. Uiso/Uaniso restraints and constraints
Cl01 \\sim Cl02 \\sim C61: within 2A with sigma of 0.01 and sigma for terminal
atoms of 0.02
C61 \\sim C62: within 2A with sigma of 0.01 and sigma for terminal atoms of 0.02
Cl02 \\sim C60 \\sim C63: within 2A with sigma of 0.01 and sigma for terminal
atoms of 0.02
5. Others
 Fixed Sof: C60(0.5) H60(0.5) C61(0.5) H61(0.5) C62(0.5) H62A(0.5) H62B(0.5)
 C63(0.5) H63A(0.5) H63B(0.5) C56(0.5) H56A(0.5) H56B(0.5) C57(0.5) H57(0.5)
 C58(0.5) H58(0.5) C59(0.5) H59A(0.5) H59B(0.5)
6.a Secondary CH2 refined with riding coordinates:
 C62(H62A,H62B), C63(H63A,H63B), C56(H56A,H56B), C59(H59A,H59B), C7(H7A,H7B),
 C14(H14A,H14B), C21(H21A,H21B), C28(H28A,H28B), C35(H35A,H35B), C36(H36A,H36B),
  C38(H38A,H38B), C40(H40A,H40B), C42(H42A,H42B), C44(H44A,H44B), C46(H46A,
 H46B), C48(H48A,H48B), C50(H50A,H50B), C52(H52A,H52B), C54(H54A,H54B)
6.b Aromatic/amide H refined with riding coordinates:
 C60(H60), C61(H61), C57(H57), C58(H58), C2(H2), C5(H5), C9(H9), C12(H12),
 C16(H16), C19(H19), C23(H23), C26(H26), C30(H30), C33(H33)
6.c Idealised Me refined as rotating group:
 C37(H37A,H37B,H37C), C39(H39A,H39B,H39C), C41(H41A,H41B,H41C), C43(H43A,H43B,
 H43C), C45(H45A,H45B,H45C), C47(H47A,H47B,H47C), C49(H49A,H49B,H49C), C51(H51A,
 H51B,H51C), C53(H53A,H53B,H53C), C55(H55A,H55B,H55C)
;
_olex2_submission_special_instructions 'No special instructions were received'

loop_
_space_group_symop_operation_xyz
'x, y, z'
'-x+1/2, -y+1/2, z+1/2'
'-x, y, -z+1/2'
'x+1/2, -y+1/2, -z'
'-x, -y, -z'
'x-1/2, y-1/2, -z-1/2'
'x, -y, z-1/2'
'-x-1/2, y-1/2, z'

loop_
_atom_site_label
_atom_site_type_symbol
_atom_site_fract_x
_atom_site_fract_y
_atom_site_fract_z
_atom_site_U_iso_or_equiv
_atom_site_adp_type
_atom_site_occupancy
_atom_site_site_symmetry_order
_atom_site_calc_flag
_atom_site_refinement_flags_posn
_atom_site_refinement_flags_adp
_atom_site_refinement_flags_occupancy
_atom_site_disorder_assembly
_atom_site_disorder_group
Cl01 Cl 0.63170(3) 0.86409(9) 0.67753(9) 0.1096(5) Uani 1 1 d D U . . .
Cl02 Cl 0.62661(4) 0.58311(10) 0.39049(10) 0.1249(5) Uani 1 1 d D U . . .
C60 C 0.6357(4) 0.7054(12) 0.4833(13) 0.196(6) Uani 0.5 1 d D U P A 1
H60 H 0.653778 0.705418 0.449651 0.235 Uiso 0.5 1 calc R . P A 1
C61 C 0.6321(4) 0.7618(11) 0.5495(9) 0.196(7) Uani 0.5 1 d D U P A 1
H61 H 0.650401 0.795477 0.550893 0.235 Uiso 0.5 1 calc R . P A 1
C62 C 0.6134(4) 0.7899(11) 0.6138(9) 0.182(7) Uani 0.5 1 d D U P A 1
H62A H 0.607053 0.740443 0.647202 0.219 Uiso 0.5 1 calc R . P A 1
H62B H 0.594266 0.815738 0.590894 0.219 Uiso 0.5 1 calc R . P A 1
C63 C 0.6126(4) 0.6533(10) 0.4714(11) 0.185(4) Uani 0.5 1 d D U P A 1
H63A H 0.593650 0.684147 0.453826 0.222 Uiso 0.5 1 calc R . P A 1
H63B H 0.607831 0.620923 0.521863 0.222 Uiso 0.5 1 calc R . P A 1
C56 C 0.6397(2) 0.6521(8) 0.4680(9) 0.142(6) Uani 0.5 1 d D . P A 2
H56A H 0.647293 0.618596 0.515170 0.170 Uiso 0.5 1 calc R . P A 2
H56B H 0.657237 0.686655 0.447096 0.170 Uiso 0.5 1 calc R . P A 2
C57 C 0.6141(2) 0.7090(6) 0.4951(7) 0.102(4) Uani 0.5 1 d D . P A 2
H57 H 0.595417 0.702796 0.464342 0.123 Uiso 0.5 1 calc R . P A 2
C58 C 0.61231(19) 0.7645(7) 0.5517(7) 0.099(4) Uani 0.5 1 d D . P A 2
H58 H 0.593536 0.795219 0.559992 0.119 Uiso 0.5 1 calc R . P A 2
C59 C 0.6388(3) 0.7801(8) 0.6027(7) 0.113(4) Uani 0.5 1 d D . P A 2
H59A H 0.656710 0.796279 0.567888 0.136 Uiso 0.5 1 calc R . P A 2
H59B H 0.644344 0.727258 0.631979 0.136 Uiso 0.5 1 calc R . P A 2
O1 O 0.67188(7) 0.80654(17) 0.28645(15) 0.0779(8) Uani 1 1 d . . . . .
O2 O 0.71786(5) 0.92953(14) 0.57997(14) 0.0526(6) Uani 1 1 d . . . . .
O3 O 0.55348(5) 0.78433(15) 0.31016(14) 0.0567(6) Uani 1 1 d . . . . .
O4 O 0.61603(5) 1.04718(14) 0.46390(14) 0.0560(6) Uani 1 1 d . . . . .
O5 O 0.53605(5) 0.56313(14) 0.52316(13) 0.0508(6) Uani 1 1 d . . . . .
O6 O 0.52406(5) 0.90089(14) 0.60847(14) 0.0562(6) Uani 1 1 d . . . . .
O7 O 0.63882(5) 0.45626(15) 0.63223(15) 0.0567(6) Uani 1 1 d . . . . .
O8 O 0.57102(5) 0.69838(13) 0.79967(13) 0.0461(5) Uani 1 1 d . . . . .
O9 O 0.72793(5) 0.60769(15) 0.48535(14) 0.0558(6) Uani 1 1 d . . . . .
O10 O 0.69022(5) 0.71379(13) 0.79289(13) 0.0490(5) Uani 1 1 d . . . . .
C1 C 0.68425(9) 0.8362(2) 0.3586(2) 0.0553(9) Uani 1 1 d . . . . .
C2 C 0.70681(9) 0.7935(2) 0.4036(2) 0.0579(10) Uani 1 1 d . . . . .
H2 H 0.714748 0.741360 0.383210 0.069 Uiso 1 1 calc R . . . .
C3 C 0.71816(8) 0.8246(2) 0.4775(2) 0.0471(8) Uani 1 1 d . . . . .
C4 C 0.70603(8) 0.9018(2) 0.5057(2) 0.0469(8) Uani 1 1 d . . . . .
C5 C 0.68394(7) 0.9451(2) 0.46024(19) 0.0433(7) Uani 1 1 d . . . . .
H5 H 0.676237 0.997795 0.480019 0.052 Uiso 1 1 calc R . . . .
C6 C 0.67280(8) 0.9138(2) 0.38675(19) 0.0464(8) Uani 1 1 d . . . . .
C7 C 0.64805(7) 0.9622(2) 0.33915(19) 0.0482(8) Uani 1 1 d . . . . .
H7A H 0.651089 1.023753 0.348007 0.058 Uiso 1 1 calc R . . . .
H7B H 0.650780 0.950768 0.279972 0.058 Uiso 1 1 calc R . . . .
C8 C 0.61546(8) 0.9388(2) 0.36352(19) 0.0461(8) Uani 1 1 d . . . . .
C9 C 0.59965(8) 0.8730(2) 0.3245(2) 0.0503(8) Uani 1 1 d . . . . .
H9 H 0.609618 0.843907 0.280808 0.060 Uiso 1 1 calc R . . . .
C10 C 0.56998(8) 0.8487(2) 0.34731(19) 0.0462(8) Uani 1 1 d . . . . .
C11 C 0.55486(7) 0.8902(2) 0.41143(19) 0.0458(8) Uani 1 1 d . . . . .
C12 C 0.57022(7) 0.9561(2) 0.45000(19) 0.0454(8) Uani 1 1 d . . . . .
H12 H 0.560016 0.985760 0.492964 0.054 Uiso 1 1 calc R . . . .
C13 C 0.60013(8) 0.9800(2) 0.42764(19) 0.0474(8) Uani 1 1 d . . . . .
C14 C 0.52271(7) 0.8631(2) 0.4403(2) 0.0486(8) Uani 1 1 d . . . . .
H14A H 0.511483 0.912905 0.462465 0.058 Uiso 1 1 calc R . . . .
H14B H 0.510662 0.840981 0.393197 0.058 Uiso 1 1 calc R . . . .
C15 C 0.52487(7) 0.7955(2) 0.50554(19) 0.0421(7) Uani 1 1 d . . . . .
C16 C 0.52740(7) 0.7102(2) 0.4837(2) 0.0458(8) Uani 1 1 d . . . . .
H16 H 0.525973 0.694779 0.427541 0.055 Uiso 1 1 calc R . . . .
C17 C 0.53195(7) 0.6476(2) 0.54175(19) 0.0413(7) Uani 1 1 d . . . . .
C18 C 0.53282(6) 0.6681(2) 0.62492(18) 0.0406(7) Uani 1 1 d . . . . .
C19 C 0.52961(7) 0.7523(2) 0.64701(19) 0.0420(7) Uani 1 1 d . . . . .
H19 H 0.529664 0.767138 0.703383 0.050 Uiso 1 1 calc R . . . .
C20 C 0.52630(7) 0.8157(2) 0.5885(2) 0.0444(8) Uani 1 1 d . . . . .
C21 C 0.53838(7) 0.6005(2) 0.68902(19) 0.0433(7) Uani 1 1 d . . . . .
H21A H 0.528897 0.546556 0.670522 0.052 Uiso 1 1 calc R . . . .
H21B H 0.528034 0.617448 0.740685 0.052 Uiso 1 1 calc R . . . .
C22 C 0.57275(7) 0.58669(19) 0.70495(18) 0.0392(7) Uani 1 1 d . . . . .
C23 C 0.58943(7) 0.5259(2) 0.66223(19) 0.0443(8) Uani 1 1 d . . . . .
H23 H 0.578923 0.490964 0.623674 0.053 Uiso 1 1 calc R . . . .
C24 C 0.62126(7) 0.51481(19) 0.67458(19) 0.0428(7) Uani 1 1 d . . . . .
C25 C 0.63706(7) 0.56386(19) 0.73179(18) 0.0398(7) Uani 1 1 d . . . . .
C26 C 0.62043(7) 0.62508(19) 0.77464(18) 0.0406(7) Uani 1 1 d . . . . .
H26 H 0.630877 0.659199 0.813949 0.049 Uiso 1 1 calc R . . . .
C27 C 0.58878(7) 0.63729(19) 0.76105(18) 0.0383(7) Uani 1 1 d . . . . .
C28 C 0.67173(7) 0.5518(2) 0.7461(2) 0.0436(8) Uani 1 1 d . . . . .
H28A H 0.676575 0.564824 0.804080 0.052 Uiso 1 1 calc R . . . .
H28B H 0.677235 0.491756 0.736068 0.052 Uiso 1 1 calc R . . . .
C29 C 0.69138(7) 0.60791(19) 0.69134(19) 0.0397(7) Uani 1 1 d . . . . .
C30 C 0.70073(7) 0.5800(2) 0.61458(19) 0.0437(7) Uani 1 1 d . . . . .
H30 H 0.695480 0.524149 0.597580 0.052 Uiso 1 1 calc R . . . .
C31 C 0.71762(7) 0.6320(2) 0.56201(19) 0.0449(8) Uani 1 1 d . . . . .
C32 C 0.72554(7) 0.7142(2) 0.5858(2) 0.0449(8) Uani 1 1 d . . . . .
C33 C 0.71658(7) 0.7414(2) 0.6627(2) 0.0461(8) Uani 1 1 d . . . . .
H33 H 0.721930 0.797114 0.679944 0.055 Uiso 1 1 calc R . . . .
C34 C 0.69990(7) 0.6891(2) 0.71553(19) 0.0427(7) Uani 1 1 d . . . . .
C35 C 0.74154(8) 0.7746(2) 0.5271(2) 0.0535(9) Uani 1 1 d . . . . .
H35A H 0.754856 0.814292 0.558401 0.064 Uiso 1 1 calc R . . . .
H35B H 0.755117 0.741940 0.489547 0.064 Uiso 1 1 calc R . . . .
C36 C 0.67938(18) 0.7227(3) 0.2577(3) 0.127(2) Uani 1 1 d . . . . .
H36A H 0.685834 0.688125 0.305346 0.153 Uiso 1 1 calc R . . . .
H36B H 0.660132 0.696909 0.235325 0.153 Uiso 1 1 calc R . . . .
C37 C 0.70038(18) 0.7172(4) 0.2038(4) 0.166(3) Uani 1 1 d . . . . .
H37A H 0.692463 0.739288 0.151671 0.250 Uiso 1 1 calc GR . . . .
H37B H 0.706425 0.657683 0.196970 0.250 Uiso 1 1 calc GR . . . .
H37C H 0.718554 0.750440 0.220856 0.250 Uiso 1 1 calc GR . . . .
C38 C 0.70580(8) 1.0073(2) 0.6123(2) 0.0520(8) Uani 1 1 d . . . . .
H38A H 0.682877 1.003728 0.618178 0.062 Uiso 1 1 calc R . . . .
H38B H 0.710779 1.055015 0.575101 0.062 Uiso 1 1 calc R . . . .
C39 C 0.72066(8) 1.0212(2) 0.6941(2) 0.0586(9) Uani 1 1 d . . . . .
H39A H 0.743341 1.023782 0.687668 0.088 Uiso 1 1 calc GR . . . .
H39B H 0.715237 0.974162 0.730735 0.088 Uiso 1 1 calc GR . . . .
H39C H 0.713128 1.074596 0.717561 0.088 Uiso 1 1 calc GR . . . .
C40 C 0.56672(9) 0.7451(2) 0.2390(2) 0.0630(10) Uani 1 1 d . . . . .
H40A H 0.585971 0.714048 0.253729 0.076 Uiso 1 1 calc R . . . .
H40B H 0.571994 0.788596 0.197493 0.076 Uiso 1 1 calc R . . . .
C41 C 0.54273(10) 0.6849(3) 0.2058(3) 0.0814(13) Uani 1 1 d . . . . .
H41A H 0.550687 0.658169 0.155879 0.122 Uiso 1 1 calc GR . . . .
H41B H 0.523583 0.716194 0.193198 0.122 Uiso 1 1 calc GR . . . .
H41C H 0.538249 0.641167 0.246796 0.122 Uiso 1 1 calc GR . . . .
C42 C 0.60897(10) 1.0654(2) 0.5465(2) 0.0614(10) Uani 1 1 d . . . . .
H42A H 0.612882 1.014779 0.580896 0.074 Uiso 1 1 calc R . . . .
H42B H 0.586717 1.081023 0.551836 0.074 Uiso 1 1 calc R . . . .
C43 C 0.62903(8) 1.1373(2) 0.5744(2) 0.0595(10) Uani 1 1 d . . . . .
H43A H 0.624071 1.188157 0.542510 0.089 Uiso 1 1 calc GR . . . .
H43B H 0.651003 1.122461 0.566447 0.089 Uiso 1 1 calc GR . . . .
H43C H 0.625185 1.148333 0.632606 0.089 Uiso 1 1 calc GR . . . .
C44 C 0.53588(8) 0.5385(2) 0.4387(2) 0.0550(9) Uani 1 1 d . . . . .
H44A H 0.551464 0.571837 0.407618 0.066 Uiso 1 1 calc R . . . .
H44B H 0.515076 0.548740 0.414388 0.066 Uiso 1 1 calc R . . . .
C45 C 0.54372(9) 0.4459(2) 0.4354(2) 0.0622(10) Uani 1 1 d . . . . .
H45A H 0.542396 0.425929 0.378726 0.093 Uiso 1 1 calc GR . . . .
H45B H 0.528974 0.414102 0.469442 0.093 Uiso 1 1 calc GR . . . .
H45C H 0.564930 0.437176 0.456050 0.093 Uiso 1 1 calc GR . . . .
C46 C 0.53786(11) 0.9274(3) 0.6833(3) 0.0789(13) Uani 1 1 d . . . . .
H46A H 0.559810 0.908181 0.685705 0.095 Uiso 1 1 calc R . . . .
H46B H 0.526503 0.902238 0.730119 0.095 Uiso 1 1 calc R . . . .
C47 C 0.53643(11) 1.0214(2) 0.6876(3) 0.0789(12) Uani 1 1 d . . . . .
H47A H 0.547856 1.045761 0.641225 0.118 Uiso 1 1 calc GR . . . .
H47B H 0.545861 1.040716 0.738963 0.118 Uiso 1 1 calc GR . . . .
H47C H 0.514638 1.039841 0.685389 0.118 Uiso 1 1 calc GR . . . .
C48 C 0.62510(9) 0.4146(3) 0.5643(2) 0.0660(11) Uani 1 1 d . . . . .
H48A H 0.615078 0.456587 0.527708 0.079 Uiso 1 1 calc R . . . .
H48B H 0.608996 0.374175 0.583290 0.079 Uiso 1 1 calc R . . . .
C49 C 0.65034(9) 0.3682(3) 0.5192(3) 0.0760(12) Uani 1 1 d . . . . .
H49A H 0.641349 0.338664 0.472016 0.114 Uiso 1 1 calc GR . . . .
H49B H 0.660101 0.326791 0.555944 0.114 Uiso 1 1 calc GR . . . .
H49C H 0.666070 0.408784 0.500328 0.114 Uiso 1 1 calc GR . . . .
C50 C 0.58463(8) 0.7460(2) 0.8647(2) 0.0542(9) Uani 1 1 d . . . . .
H50A H 0.601352 0.783309 0.843570 0.065 Uiso 1 1 calc R . . . .
H50B H 0.593654 0.707564 0.906375 0.065 Uiso 1 1 calc R . . . .
C51 C 0.55872(9) 0.7983(3) 0.9016(2) 0.0686(11) Uani 1 1 d . . . . .
H51A H 0.550493 0.837316 0.860142 0.103 Uiso 1 1 calc GR . . . .
H51B H 0.566827 0.830882 0.948020 0.103 Uiso 1 1 calc GR . . . .
H51C H 0.542027 0.760663 0.920421 0.103 Uiso 1 1 calc GR . . . .
C52 C 0.72108(8) 0.5234(2) 0.4583(2) 0.0531(9) Uani 1 1 d . . . . .
H52A H 0.698299 0.515787 0.452202 0.064 Uiso 1 1 calc R . . . .
H52B H 0.728848 0.481425 0.498467 0.064 Uiso 1 1 calc R . . . .
C53 C 0.73701(8) 0.5113(2) 0.3772(2) 0.0593(9) Uani 1 1 d . . . . .
H53A H 0.759482 0.519924 0.383822 0.089 Uiso 1 1 calc GR . . . .
H53B H 0.728817 0.552348 0.337670 0.089 Uiso 1 1 calc GR . . . .
H53C H 0.733122 0.453578 0.357300 0.089 Uiso 1 1 calc GR . . . .
C54 C 0.69979(8) 0.7959(2) 0.8208(2) 0.0498(8) Uani 1 1 d . . . . .
H54A H 0.692547 0.840299 0.782380 0.060 Uiso 1 1 calc R . . . .
H54B H 0.722793 0.798811 0.824478 0.060 Uiso 1 1 calc R . . . .
C55 C 0.68549(8) 0.8085(2) 0.9033(2) 0.0544(9) Uani 1 1 d . . . . .
H55A H 0.662750 0.809965 0.898037 0.082 Uiso 1 1 calc GR . . . .
H55B H 0.692833 0.862143 0.926618 0.082 Uiso 1 1 calc GR . . . .
H55C H 0.691511 0.761546 0.939345 0.082 Uiso 1 1 calc GR . . . .

loop_
_atom_site_aniso_label
_atom_site_aniso_U_11
_atom_site_aniso_U_22
_atom_site_aniso_U_33
_atom_site_aniso_U_23
_atom_site_aniso_U_13
_atom_site_aniso_U_12
Cl01 0.1075(10) 0.1048(10) 0.1165(11) 0.0243(8) -0.0243(8) -0.0094(8)
Cl02 0.1411(13) 0.1040(11) 0.1295(12) -0.0382(9) 0.0215(10) -0.0047(9)
C60 0.180(11) 0.174(11) 0.233(12) -0.062(10) -0.007(11) -0.084(10)
C61 0.130(12) 0.29(2) 0.166(14) 0.020(14) 0.054(11) -0.032(13)
C62 0.103(11) 0.283(19) 0.161(14) 0.042(13) 0.034(10) -0.033(12)
C63 0.179(8) 0.165(8) 0.211(8) -0.048(8) 0.007(8) -0.044(8)
C56 0.049(5) 0.144(11) 0.232(15) -0.120(12) 0.008(7) -0.023(7)
C57 0.065(6) 0.088(7) 0.153(11) -0.070(7) -0.021(7) -0.008(6)
C58 0.024(4) 0.121(9) 0.151(11) -0.031(8) 0.000(6) 0.027(5)
C59 0.089(9) 0.144(11) 0.107(9) -0.017(8) 0.022(8) 0.019(7)
O1 0.131(2) 0.0584(17) 0.0442(15) -0.0121(13) -0.0006(15) 0.0170(16)
O2 0.0533(13) 0.0493(14) 0.0552(14) -0.0043(11) -0.0031(11) 0.0006(11)
O3 0.0662(15) 0.0567(15) 0.0473(13) -0.0098(12) -0.0001(11) -0.0069(12)
O4 0.0679(15) 0.0521(14) 0.0479(14) -0.0128(11) 0.0102(11) -0.0116(12)
O5 0.0605(14) 0.0470(14) 0.0448(13) -0.0084(11) -0.0012(11) -0.0011(11)
O6 0.0678(15) 0.0471(14) 0.0537(14) -0.0089(11) -0.0107(12) 0.0058(12)
O7 0.0503(13) 0.0559(15) 0.0641(15) -0.0212(12) -0.0066(11) 0.0088(11)
O8 0.0408(12) 0.0515(13) 0.0462(12) -0.0104(11) -0.0019(10) 0.0025(10)
O9 0.0649(15) 0.0547(15) 0.0477(14) -0.0032(11) 0.0118(11) 0.0043(12)
O10 0.0566(13) 0.0441(13) 0.0464(13) -0.0043(10) 0.0073(11) -0.0048(10)
C1 0.077(2) 0.050(2) 0.0390(19) -0.0033(16) 0.0135(17) 0.0028(18)
C2 0.076(3) 0.048(2) 0.050(2) 0.0012(17) 0.0192(19) 0.0101(18)
C3 0.0511(19) 0.0437(19) 0.0466(19) 0.0044(16) 0.0144(16) -0.0004(15)
C4 0.0510(19) 0.0456(19) 0.0442(19) 0.0020(16) 0.0114(15) -0.0054(16)
C5 0.0464(18) 0.0395(18) 0.0441(18) 0.0004(15) 0.0068(15) -0.0045(14)
C6 0.057(2) 0.0441(19) 0.0379(17) 0.0050(15) 0.0106(15) -0.0038(16)
C7 0.061(2) 0.0450(19) 0.0382(17) 0.0038(15) 0.0050(15) -0.0009(16)
C8 0.057(2) 0.0462(19) 0.0356(17) 0.0010(15) -0.0007(15) -0.0024(16)
C9 0.062(2) 0.050(2) 0.0387(18) -0.0021(16) 0.0017(16) 0.0045(17)
C10 0.056(2) 0.0443(19) 0.0385(18) 0.0003(15) -0.0065(15) 0.0004(16)
C11 0.0512(19) 0.0457(19) 0.0405(18) 0.0058(15) -0.0049(15) 0.0052(15)
C12 0.0501(19) 0.0433(19) 0.0426(18) -0.0030(15) 0.0007(15) 0.0024(15)
C13 0.059(2) 0.0413(19) 0.0422(18) -0.0036(15) -0.0006(16) 0.0012(16)
C14 0.0477(19) 0.049(2) 0.0488(19) -0.0024(16) -0.0066(15) 0.0044(16)
C15 0.0362(16) 0.0470(19) 0.0432(18) -0.0033(15) -0.0037(14) 0.0013(14)
C16 0.0431(18) 0.052(2) 0.0421(18) -0.0035(16) -0.0030(14) -0.0037(15)
C17 0.0380(16) 0.0401(18) 0.0458(19) -0.0043(15) -0.0011(14) -0.0039(14)
C18 0.0333(16) 0.0482(19) 0.0404(17) -0.0018(15) -0.0010(13) -0.0013(14)
C19 0.0405(17) 0.0463(19) 0.0392(17) -0.0059(15) -0.0002(14) 0.0021(14)
C20 0.0388(17) 0.0437(19) 0.0507(19) -0.0070(16) -0.0032(14) 0.0018(14)
C21 0.0380(16) 0.0465(19) 0.0454(18) -0.0011(15) 0.0010(14) -0.0053(14)
C22 0.0376(16) 0.0421(17) 0.0379(17) 0.0013(14) 0.0014(13) -0.0042(13)
C23 0.0451(18) 0.0421(19) 0.0457(18) -0.0026(15) -0.0018(14) -0.0046(14)
C24 0.0452(17) 0.0353(17) 0.0479(19) -0.0006(15) 0.0023(15) 0.0034(14)
C25 0.0420(17) 0.0359(17) 0.0415(17) 0.0060(14) -0.0003(14) -0.0039(14)
C26 0.0439(17) 0.0414(18) 0.0367(17) 0.0008(14) -0.0026(14) -0.0017(14)
C27 0.0388(16) 0.0393(17) 0.0368(16) 0.0020(14) 0.0035(13) 0.0017(14)
C28 0.0392(17) 0.0424(18) 0.0492(19) 0.0014(15) -0.0025(14) 0.0030(14)
C29 0.0364(16) 0.0389(17) 0.0438(18) 0.0041(14) -0.0021(14) 0.0056(13)
C30 0.0406(17) 0.0427(18) 0.0479(19) -0.0006(15) -0.0020(14) 0.0055(14)
C31 0.0409(17) 0.051(2) 0.0428(18) 0.0020(16) 0.0042(14) 0.0087(15)
C32 0.0371(17) 0.049(2) 0.0491(19) 0.0048(16) 0.0061(14) 0.0060(14)
C33 0.0441(17) 0.0402(18) 0.054(2) 0.0024(16) 0.0058(15) -0.0011(14)
C34 0.0383(17) 0.0476(19) 0.0422(18) -0.0004(15) 0.0006(14) 0.0056(14)
C35 0.049(2) 0.053(2) 0.058(2) 0.0077(18) 0.0153(16) 0.0044(16)
C36 0.250(8) 0.072(3) 0.060(3) -0.011(3) 0.006(4) 0.045(4)
C37 0.249(9) 0.111(5) 0.139(6) 0.000(4) 0.121(6) 0.027(5)
C38 0.056(2) 0.048(2) 0.052(2) -0.0043(16) -0.0011(16) 0.0019(17)
C39 0.062(2) 0.063(2) 0.051(2) -0.0007(18) -0.0022(17) -0.0068(18)
C40 0.073(3) 0.063(2) 0.054(2) -0.0193(19) -0.0010(19) 0.000(2)
C41 0.084(3) 0.082(3) 0.078(3) -0.036(2) -0.002(2) -0.007(2)
C42 0.085(3) 0.058(2) 0.041(2) -0.0008(17) 0.0058(18) -0.013(2)
C43 0.070(2) 0.056(2) 0.052(2) -0.0156(18) 0.0056(18) -0.0065(19)
C44 0.060(2) 0.059(2) 0.045(2) -0.0122(17) 0.0003(16) -0.0010(17)
C45 0.063(2) 0.061(2) 0.063(2) -0.021(2) -0.0018(19) -0.0007(19)
C46 0.099(3) 0.063(3) 0.075(3) -0.023(2) -0.028(2) 0.017(2)
C47 0.100(3) 0.063(3) 0.073(3) -0.021(2) -0.001(2) 0.003(2)
C48 0.060(2) 0.071(3) 0.068(3) -0.027(2) -0.0050(19) 0.005(2)
C49 0.062(2) 0.073(3) 0.092(3) -0.041(2) 0.004(2) 0.002(2)
C50 0.0477(19) 0.058(2) 0.057(2) -0.0138(18) -0.0045(17) -0.0016(16)
C51 0.061(2) 0.071(3) 0.074(3) -0.031(2) -0.006(2) 0.011(2)
C52 0.050(2) 0.055(2) 0.054(2) -0.0073(18) 0.0010(16) 0.0046(16)
C53 0.054(2) 0.072(3) 0.052(2) -0.0085(19) 0.0014(17) 0.0081(19)
C54 0.054(2) 0.0432(19) 0.052(2) -0.0038(16) 0.0060(16) -0.0053(16)
C55 0.060(2) 0.050(2) 0.053(2) -0.0065(17) 0.0059(17) -0.0058(17)

loop_
_atom_type_symbol
_atom_type_description
_atom_type_scat_dispersion_real
_atom_type_scat_dispersion_imag
_atom_type_scat_source
C C 0.0148 0.0070 'International Tables Vol C Tables 4.2.6.8 and 6.1.1.4'
H H 0.0000 0.0000 'International Tables Vol C Tables 4.2.6.8 and 6.1.1.4'
Cl Cl 0.3294 0.5404 'International Tables Vol C Tables 4.2.6.8 and 6.1.1.4'
O O 0.0412 0.0250 'International Tables Vol C Tables 4.2.6.8 and 6.1.1.4'

loop_
_geom_angle_atom_site_label_1
_geom_angle_atom_site_label_2
_geom_angle_atom_site_label_3
_geom_angle
C61 C60 H60 122.4
C63 C60 H60 122.4
C63 C60 C61 115.3(18)
C60 C61 H61 106.2
C62 C61 C60 147.6(18)
C62 C61 H61 106.2
Cl01 C62 H62A 108.8
Cl01 C62 H62B 108.8
C61 C62 Cl01 113.8(12)
C61 C62 H62A 108.8
C61 C62 H62B 108.8
H62A C62 H62B 107.7
Cl02 C63 H63A 111.0
Cl02 C63 H63B 111.0
C60 C63 Cl02 103.8(14)
C60 C63 H63A 111.0
C60 C63 H63B 111.0
H63A C63 H63B 109.0
Cl02 C56 H56A 109.5
Cl02 C56 H56B 109.5
H56A C56 H56B 108.1
C57 C56 Cl02 110.6(7)
C57 C56 H56A 109.5
C57 C56 H56B 109.5
C56 C57 H57 113.8
C58 C57 C56 132.3(9)
C58 C57 H57 113.8
C57 C58 H58 120.2
C57 C58 C59 119.6(9)
C59 C58 H58 120.2
Cl01 C59 H59A 109.1
Cl01 C59 H59B 109.1
C58 C59 Cl01 112.5(8)
C58 C59 H59A 109.1
C58 C59 H59B 109.1
H59A C59 H59B 107.8
C1 O1 C36 120.4(3)
C4 O2 C38 117.4(3)
C10 O3 C40 118.1(3)
C13 O4 C42 117.1(3)
C17 O5 C44 118.2(3)
C20 O6 C46 117.3(3)
C24 O7 C48 118.4(3)
C27 O8 C50 118.8(2)
C31 O9 C52 118.1(3)
C34 O10 C54 117.2(2)
O1 C1 C2 124.0(3)
O1 C1 C6 116.4(3)
C2 C1 C6 119.7(3)
C1 C2 H2 118.9
C1 C2 C3 122.2(3)
C3 C2 H2 118.9
C2 C3 C4 117.4(3)
C2 C3 C35 120.9(3)
C4 C3 C35 121.6(3)
O2 C4 C3 115.2(3)
C5 C4 O2 124.4(3)
C5 C4 C3 120.4(3)
C4 C5 H5 119.1
C6 C5 C4 121.7(3)
C6 C5 H5 119.1
C1 C6 C7 121.1(3)
C5 C6 C1 118.5(3)
C5 C6 C7 120.4(3)
C6 C7 H7A 109.0
C6 C7 H7B 109.0
H7A C7 H7B 107.8
C8 C7 C6 113.1(3)
C8 C7 H7A 109.0
C8 C7 H7B 109.0
C9 C8 C7 121.0(3)
C9 C8 C13 117.4(3)
C13 C8 C7 121.6(3)
C8 C9 H9 118.9
C10 C9 C8 122.2(3)
C10 C9 H9 118.9
O3 C10 C9 124.0(3)
O3 C10 C11 115.9(3)
C9 C10 C11 120.1(3)
C10 C11 C14 121.6(3)
C12 C11 C10 118.2(3)
C12 C11 C14 120.2(3)
C11 C12 H12 119.1
C11 C12 C13 121.7(3)
C13 C12 H12 119.1
O4 C13 C8 116.2(3)
C12 C13 O4 123.3(3)
C12 C13 C8 120.4(3)
C11 C14 H14A 109.4
C11 C14 H14B 109.4
H14A C14 H14B 108.0
C15 C14 C11 111.2(3)
C15 C14 H14A 109.4
C15 C14 H14B 109.4
C16 C15 C14 120.3(3)
C20 C15 C14 121.8(3)
C20 C15 C16 117.8(3)
C15 C16 H16 119.2
C17 C16 C15 121.5(3)
C17 C16 H16 119.2
O5 C17 C16 123.8(3)
O5 C17 C18 115.8(3)
C16 C17 C18 120.4(3)
C17 C18 C21 121.0(3)
C19 C18 C17 118.2(3)
C19 C18 C21 120.8(3)
C18 C19 H19 119.3
C18 C19 C20 121.4(3)
C20 C19 H19 119.3
O6 C20 C15 116.6(3)
O6 C20 C19 122.8(3)
C19 C20 C15 120.6(3)
C18 C21 H21A 109.2
C18 C21 H21B 109.2
C18 C21 C22 112.0(2)
H21A C21 H21B 107.9
C22 C21 H21A 109.2
C22 C21 H21B 109.2
C23 C22 C21 121.1(3)
C23 C22 C27 118.1(3)
C27 C22 C21 120.7(3)
C22 C23 H23 119.3
C22 C23 C24 121.4(3)
C24 C23 H23 119.3
O7 C24 C23 123.2(3)
O7 C24 C25 116.3(3)
C25 C24 C23 120.4(3)
C24 C25 C28 120.8(3)
C26 C25 C24 118.3(3)
C26 C25 C28 120.8(3)
C25 C26 H26 119.4
C25 C26 C27 121.2(3)
C27 C26 H26 119.4
O8 C27 C22 115.2(3)
O8 C27 C26 124.3(3)
C26 C27 C22 120.5(3)
C25 C28 H28A 109.1
C25 C28 H28B 109.1
H28A C28 H28B 107.8
C29 C28 C25 112.4(2)
C29 C28 H28A 109.1
C29 C28 H28B 109.1
C30 C29 C28 120.6(3)
C30 C29 C34 118.3(3)
C34 C29 C28 121.1(3)
C29 C30 H30 119.3
C29 C30 C31 121.4(3)
C31 C30 H30 119.3
O9 C31 C30 124.2(3)
O9 C31 C32 115.6(3)
C30 C31 C32 120.2(3)
C31 C32 C35 121.2(3)
C33 C32 C31 118.3(3)
C33 C32 C35 120.4(3)
C32 C33 H33 119.3
C32 C33 C34 121.5(3)
C34 C33 H33 119.3
O10 C34 C29 116.1(3)
O10 C34 C33 123.6(3)
C29 C34 C33 120.4(3)
C3 C35 C32 111.4(3)
C3 C35 H35A 109.3
C3 C35 H35B 109.3
C32 C35 H35A 109.3
C32 C35 H35B 109.3
H35A C35 H35B 108.0
O1 C36 H36A 108.1
O1 C36 H36B 108.1
H36A C36 H36B 107.3
C37 C36 O1 116.7(6)
C37 C36 H36A 108.1
C37 C36 H36B 108.1
C36 C37 H37A 109.5
C36 C37 H37B 109.5
C36 C37 H37C 109.5
H37A C37 H37B 109.5
H37A C37 H37C 109.5
H37B C37 H37C 109.5
O2 C38 H38A 110.2
O2 C38 H38B 110.2
O2 C38 C39 107.5(3)
H38A C38 H38B 108.5
C39 C38 H38A 110.2
C39 C38 H38B 110.2
C38 C39 H39A 109.5
C38 C39 H39B 109.5
C38 C39 H39C 109.5
H39A C39 H39B 109.5
H39A C39 H39C 109.5
H39B C39 H39C 109.5
O3 C40 H40A 110.3
O3 C40 H40B 110.3
O3 C40 C41 107.0(3)
H40A C40 H40B 108.6
C41 C40 H40A 110.3
C41 C40 H40B 110.3
C40 C41 H41A 109.5
C40 C41 H41B 109.5
C40 C41 H41C 109.5
H41A C41 H41B 109.5
H41A C41 H41C 109.5
H41B C41 H41C 109.5
O4 C42 H42A 109.9
O4 C42 H42B 109.9
O4 C42 C43 108.8(3)
H42A C42 H42B 108.3
C43 C42 H42A 109.9
C43 C42 H42B 109.9
C42 C43 H43A 109.5
C42 C43 H43B 109.5
C42 C43 H43C 109.5
H43A C43 H43B 109.5
H43A C43 H43C 109.5
H43B C43 H43C 109.5
O5 C44 H44A 110.3
O5 C44 H44B 110.3
O5 C44 C45 107.2(3)
H44A C44 H44B 108.5
C45 C44 H44A 110.3
C45 C44 H44B 110.3
C44 C45 H45A 109.5
C44 C45 H45B 109.5
C44 C45 H45C 109.5
H45A C45 H45B 109.5
H45A C45 H45C 109.5
H45B C45 H45C 109.5
O6 C46 H46A 110.0
O6 C46 H46B 110.0
O6 C46 C47 108.5(3)
H46A C46 H46B 108.4
C47 C46 H46A 110.0
C47 C46 H46B 110.0
C46 C47 H47A 109.5
C46 C47 H47B 109.5
C46 C47 H47C 109.5
H47A C47 H47B 109.5
H47A C47 H47C 109.5
H47B C47 H47C 109.5
O7 C48 H48A 110.1
O7 C48 H48B 110.1
O7 C48 C49 108.1(3)
H48A C48 H48B 108.4
C49 C48 H48A 110.1
C49 C48 H48B 110.1
C48 C49 H49A 109.5
C48 C49 H49B 109.5
C48 C49 H49C 109.5
H49A C49 H49B 109.5
H49A C49 H49C 109.5
H49B C49 H49C 109.5
O8 C50 H50A 110.4
O8 C50 H50B 110.4
O8 C50 C51 106.4(3)
H50A C50 H50B 108.6
C51 C50 H50A 110.4
C51 C50 H50B 110.4
C50 C51 H51A 109.5
C50 C51 H51B 109.5
C50 C51 H51C 109.5
H51A C51 H51B 109.5
H51A C51 H51C 109.5
H51B C51 H51C 109.5
O9 C52 H52A 110.3
O9 C52 H52B 110.3
O9 C52 C53 107.3(3)
H52A C52 H52B 108.5
C53 C52 H52A 110.3
C53 C52 H52B 110.3
C52 C53 H53A 109.5
C52 C53 H53B 109.5
C52 C53 H53C 109.5
H53A C53 H53B 109.5
H53A C53 H53C 109.5
H53B C53 H53C 109.5
O10 C54 H54A 110.4
O10 C54 H54B 110.4
O10 C54 C55 106.8(3)
H54A C54 H54B 108.6
C55 C54 H54A 110.4
C55 C54 H54B 110.4
C54 C55 H55A 109.5
C54 C55 H55B 109.5
C54 C55 H55C 109.5
H55A C55 H55B 109.5
H55A C55 H55C 109.5
H55B C55 H55C 109.5

loop_
_geom_bond_atom_site_label_1
_geom_bond_atom_site_label_2
_geom_bond_distance
Cl01 C62 1.751(15)
Cl01 C59 1.827(10)
Cl02 C63 1.825(14)
Cl02 C56 1.761(10)
C60 H60 0.9500
C60 C61 1.407(16)
C60 C63 1.303(15)
C61 H61 0.9500
C61 C62 1.394(15)
C62 H62A 0.9900
C62 H62B 0.9900
C63 H63A 0.9900
C63 H63B 0.9900
C56 H56A 0.9900
C56 H56B 0.9900
C56 C57 1.485(12)
C57 H57 0.9500
C57 C58 1.275(12)
C58 H58 0.9500
C58 C59 1.430(13)
C59 H59A 0.9900
C59 H59B 0.9900
O1 C1 1.374(4)
O1 C36 1.439(5)
O2 C4 1.385(4)
O2 C38 1.432(4)
O3 C10 1.378(4)
O3 C40 1.434(4)
O4 C13 1.392(4)
O4 C42 1.413(4)
O5 C17 1.377(4)
O5 C44 1.433(4)
O6 C20 1.386(4)
O6 C46 1.420(4)
O7 C24 1.378(4)
O7 C48 1.417(4)
O8 C27 1.381(3)
O8 C50 1.426(4)
O9 C31 1.382(4)
O9 C52 1.431(4)
O10 C34 1.386(4)
O10 C54 1.432(4)
C1 C2 1.389(5)
C1 C6 1.397(5)
C2 H2 0.9500
C2 C3 1.391(5)
C3 C4 1.402(4)
C3 C35 1.510(5)
C4 C5 1.385(4)
C5 H5 0.9500
C5 C6 1.383(4)
C6 C7 1.522(4)
C7 H7A 0.9900
C7 H7B 0.9900
C7 C8 1.500(4)
C8 C9 1.394(4)
C8 C13 1.397(4)
C9 H9 0.9500
C9 C10 1.381(5)
C10 C11 1.395(4)
C11 C12 1.382(4)
C11 C14 1.520(4)
C12 H12 0.9500
C12 C13 1.387(4)
C14 H14A 0.9900
C14 H14B 0.9900
C14 C15 1.510(4)
C15 C16 1.395(4)
C15 C20 1.392(4)
C16 H16 0.9500
C16 C17 1.383(4)
C17 C18 1.397(4)
C18 C19 1.382(4)
C18 C21 1.512(4)
C19 H19 0.9500
C19 C20 1.390(4)
C21 H21A 0.9900
C21 H21B 0.9900
C21 C22 1.514(4)
C22 C23 1.385(4)
C22 C27 1.396(4)
C23 H23 0.9500
C23 C24 1.392(4)
C24 C25 1.389(4)
C25 C26 1.389(4)
C25 C28 1.518(4)
C26 H26 0.9500
C26 C27 1.390(4)
C28 H28A 0.9900
C28 H28B 0.9900
C28 C29 1.514(4)
C29 C30 1.388(4)
C29 C34 1.388(4)
C30 H30 0.9500
C30 C31 1.391(4)
C31 C32 1.395(4)
C32 C33 1.382(4)
C32 C35 1.517(4)
C33 H33 0.9500
C33 C34 1.391(4)
C35 H35A 0.9900
C35 H35B 0.9900
C36 H36A 0.9900
C36 H36B 0.9900
C36 C37 1.263(7)
C37 H37A 0.9800
C37 H37B 0.9800
C37 H37C 0.9800
C38 H38A 0.9900
C38 H38B 0.9900
C38 C39 1.496(4)
C39 H39A 0.9800
C39 H39B 0.9800
C39 H39C 0.9800
C40 H40A 0.9900
C40 H40B 0.9900
C40 C41 1.501(5)
C41 H41A 0.9800
C41 H41B 0.9800
C41 H41C 0.9800
C42 H42A 0.9900
C42 H42B 0.9900
C42 C43 1.494(5)
C43 H43A 0.9800
C43 H43B 0.9800
C43 H43C 0.9800
C44 H44A 0.9900
C44 H44B 0.9900
C44 C45 1.499(5)
C45 H45A 0.9800
C45 H45B 0.9800
C45 H45C 0.9800
C46 H46A 0.9900
C46 H46B 0.9900
C46 C47 1.486(5)
C47 H47A 0.9800
C47 H47B 0.9800
C47 H47C 0.9800
C48 H48A 0.9900
C48 H48B 0.9900
C48 C49 1.500(5)
C49 H49A 0.9800
C49 H49B 0.9800
C49 H49C 0.9800
C50 H50A 0.9900
C50 H50B 0.9900
C50 C51 1.509(5)
C51 H51A 0.9800
C51 H51B 0.9800
C51 H51C 0.9800
C52 H52A 0.9900
C52 H52B 0.9900
C52 C53 1.501(4)
C53 H53A 0.9800
C53 H53B 0.9800
C53 H53C 0.9800
C54 H54A 0.9900
C54 H54B 0.9900
C54 C55 1.494(4)
C55 H55A 0.9800
C55 H55B 0.9800
C55 H55C 0.9800
